data_4035035
loop_
_publ_author_name
'Golushko, Andrei A.'
'Sandzhieva, Maria A.'
'Ivanov, Alexander Yu'
'Boyarskaya, Irina A.'
'Khoroshilova, Olesya V.'
'Barkov, Alexey Yu'
'Vasilyev, Aleksander V.'

_publ_section_title
;
 Reactions of 3,3,3-Trihalogeno-1-nitropropenes with Arenes in the
 Superacid CF<sub>3</sub>SO<sub>3</sub>H: Synthesis of (
 Z)-3,3,3-Trihalogeno-1,2-diarylpropan-1-one Oximes and Study on the
 Reaction Mechanism.
;
_journal_issue 17
_journal_name_full 'The Journal of organic chemistry'
_journal_page_first 10142
_journal_page_last 10157
_journal_paper_doi 10.1021/acs.joc.8b01406
_journal_volume 83
_journal_year 2018
_chemical_formula_moiety 'C15 H10 F5 N O'
_chemical_formula_sum 'C15 H10 F5 N O'
_chemical_formula_weight 315.24
_space_group_crystal_system monoclinic
_space_group_IT_number 14
_space_group_name_Hall '-P 2yn'
_space_group_name_H-M_alt 'P 1 21/n 1'
_atom_sites_solution_hydrogens geom
_audit_creation_date 2017-12-20
_audit_creation_method
;
Olex2 1.2
(compiled 2017.08.10 svn.r3458 for OlexSys, GUI svn.r5381)
;
_cell_angle_alpha 90
_cell_angle_beta 115.110(3)
_cell_angle_gamma 90
_cell_formula_units_Z 4
_cell_length_a 10.4462(2)
_cell_length_b 13.3919(2)
_cell_length_c 10.8689(2)
_cell_measurement_reflns_used 21579
_cell_measurement_temperature 100(2)
_cell_measurement_theta_max 71.8710
_cell_measurement_theta_min 3.2600
_cell_volume 1376.80(5)
_computing_cell_refinement 'CrysAlisPro 1.171.39.35a (Rigaku OD, 2017)'
_computing_data_collection 'CrysAlisPro 1.171.39.35a (Rigaku OD, 2017)'
_computing_data_reduction 'CrysAlisPro 1.171.39.35a (Rigaku OD, 2017)'
_computing_molecular_graphics 'Olex2 (Dolomanov et al., 2009)'
_computing_publication_material 'Olex2 (Dolomanov et al., 2009)'
_computing_structure_refinement 'ShelXL (Sheldrick, 2015)'
_computing_structure_solution 'ShelXT (Sheldrick, 2015)'
_diffrn_ambient_temperature 100(2)
_diffrn_detector 'CCD plate'
_diffrn_detector_type HyPix3000
_diffrn_measured_fraction_theta_full 1.000
_diffrn_measured_fraction_theta_max 0.997
_diffrn_measurement_details
;
List of Runs (angles in degrees, time in seconds):

  # Type    Start    End  Width  t~exp~   \w     \q     \k     \f   Frames
--------------------------------------------------------------------------
  1  \w    -92.00 -58.00   0.50    1.00    --  -41.49-159.00-130.00   68
  2  \w    -46.00 -21.00   0.50    1.00    --  -41.49 159.00 -97.00   50
  3  \w    -93.00 -64.00   0.50    1.00    --  -41.49 159.00 -97.00   58
  4  \w    -70.00 -43.00   0.50    1.00    --  -41.49 118.00 109.00   54
  5  \w     54.00 103.00   0.50    1.00    --   41.49 159.00 -97.00   98
  6  \w     73.00  98.00   0.50    1.00    --   41.49-159.00-130.00   50
  7  \w     78.00 127.00   0.50    2.00    --  101.00 118.00 109.00   98
  8  \w     75.00 109.00   0.50    2.00    --  101.00 159.00 -97.00   68
  9  \w     64.00  89.00   0.50    2.00    --  101.00-159.00-130.00   50
 10  \w     61.00 107.00   0.50    2.00    --  101.00-118.00  23.00   92
 11  \w    -18.00   9.00   0.50    1.00    --  -41.49  65.00  90.00   54
 12  \w    -51.00 -22.00   0.50    1.00    --  -41.49  65.00  90.00   58
 13  \w   -107.00 -34.00   0.50    1.00    --  -41.49 -32.00  60.00  146
 14  \w    -97.00 -24.00   0.50    1.00    --  -41.49 138.00-120.00  146
 15  \w    -14.00  22.00   0.50    1.00    --  -41.49  54.00 -60.00   72
 16  \w    -65.00  12.00   0.50    1.00    --  -41.49  11.00 -90.00  154
 17  \w    -48.00 -22.00   0.50    1.00    --  -41.49  54.00 -60.00   52
 18  \w     44.00  97.00   0.50    1.00    --   41.49  32.00 -30.00  106
 19  \w     42.00  67.00   0.50    1.00    --   41.49  32.00-150.00   50
 20  \w     13.00  38.00   0.50    1.00    --   41.49-118.00  23.00   50
 21  \w     38.00 114.00   0.50    2.00    --  101.00 -42.00   0.00  152
 22  \w    113.00 157.00   0.50    2.00    --  101.00  33.00 -30.00   88
 23  \w     39.00 117.00   0.50    2.00    --  101.00-116.00  53.54  156
 24  \w     47.00  73.00   0.50    2.00    --  101.00 -87.00   0.00   52
 25  \w     82.00 157.00   0.50    2.00    --  101.00 111.00  90.00  150
 26  \w     36.00 128.00   0.50    2.00    --  101.00 -87.00-180.00  184
 27  \w    124.00 157.00   0.50    2.00    --  101.00  33.00-120.00   66
 28  \w     80.00 105.00   0.50    2.00    --  101.00  77.00 -30.00   50
 29  \w     59.00 118.00   0.50    2.00    --  101.00 -68.00  60.00  118
 30  \w     93.00 121.00   0.50    2.00    --  101.00  33.00-120.00   56
 31  \w    117.00 142.00   0.50    2.00    --  101.00  77.00 -30.00   50
 32  \w    107.00 151.00   0.50    2.00    --  101.00  42.00  30.00   88
 33  \w     47.00 113.00   0.50    2.00    --  101.00 -42.00-180.00  132
 34  \w     49.00 116.00   0.50    2.00    --  101.00 -93.00  60.00  134
 35  \w     89.00 115.00   0.50    2.00    --  101.00-133.00   0.00   52
 36  \w     93.00 141.00   0.50    2.00    --  101.00  33.00 -60.00   96
 37  \w     44.00  73.00   0.50    2.00    --  101.00 -42.00 150.00   58
 38  \w    120.00 146.00   0.50    2.00    --  101.00 118.00 109.00   52
 39  \w    -22.00   4.00   0.50    1.00    --  -41.49  43.00 150.00   52
 40  \w    -37.00  21.00   0.50    1.00    --  -41.49  43.00  90.00  116
 41  \w     34.00  99.00   0.50    1.00    --   41.49  65.00-120.00  130
 42  \w     34.00  59.00   0.50    1.00    --   41.49 -54.00 150.00   50
 43  \w    121.00 147.00   0.50    2.00    --  101.00  68.00  30.00   52
 44  \w     81.00 143.00   0.50    2.00    --  101.00  93.00 150.00  124
 45  \w     86.00 157.00   0.50    2.00    --  101.00  59.00  90.00  142
 46  \w     55.00  81.00   0.50    2.00    --  101.00 -77.00-150.00   52
 47  \w     81.00 111.00   0.50    2.00    --  101.00  68.00  30.00   60
 48  \w     97.00 125.00   0.50    2.00    --  101.00 -77.00-150.00   56
 49  \w     46.00  74.00   0.50    2.00    --  101.00 -68.00   0.00   56
 50  \w     86.00 112.00   0.50    2.00    --  101.00  68.00-150.00   52
 51  \w    122.00 157.00   0.50    2.00    --  101.00  68.00-150.00   70
 52  \w     87.00 112.00   0.50    2.00    --  101.00  59.00  60.00   50
 53  \w     40.00  66.00   0.50    2.00    --  101.00 -77.00 120.00   52
 54  \w     75.00 106.00   0.50    2.00    --  101.00-133.00-120.00   62
 55  \w    131.00 157.00   0.50    2.00    --  101.00  59.00  60.00   52
 56  \w     95.00 121.00   0.50    2.00    --  101.00 -77.00 120.00   52
 57  \w     65.00  91.00   0.50    2.00    --  101.00-111.00   0.00   52
 58  \w     41.00  67.00   0.50    2.00    --  101.00-133.00-120.00   52
 59  \w     96.00 122.00   0.50    2.00    --  101.00  17.00  60.00   52
 60  \w    132.00 157.00   0.50    2.00    --  101.00  17.00  60.00   50
 61  \w     39.00  65.00   0.50    2.00    --  101.00   0.00   0.00   52
 62  \w     88.00 132.00   0.50    2.00    --  101.00   0.00   0.00   88
 63  \w     83.00 118.00   0.50    2.00    --  101.00-133.00-150.00   70
 64  \w     36.00  94.00   0.50    2.00    --  101.00 -25.00  30.00  116
 65  \w     90.00 115.00   0.50    2.00    --  101.00-111.00-120.00   50
 66  \w     84.00 124.00   0.50    2.00    --  101.00 -77.00 -30.00   80
 67  \w     93.00 121.00   0.50    2.00    --  101.00-133.00  30.00   56
 68  \w     90.00 116.00   0.50    2.00    --  101.00 -77.00-180.00   52
 69  \w     47.00 110.00   0.50    2.00    --  101.00 -25.00 -60.00  126
 70  \w     54.00  80.00   0.50    2.00    --  101.00 159.00 -97.00   52
 71  \w    -26.00   0.00   0.50    1.00    --  -41.49  54.00 -90.00   52
 72  \w    -56.00 -30.00   0.50    1.00    --  -41.49  54.00 -90.00   52
 73  \w     39.00  77.00   0.50    1.00    --   41.49  32.00  30.00   76
 74  \w     63.00 105.00   0.50    2.00    --  101.00 -50.00  90.00   84
 75  \w    102.00 129.00   0.50    2.00    --  101.00  33.00 -90.00   54
 76  \w     79.00 105.00   0.50    2.00    --  101.00  77.00   0.00   52
 77  \w     38.00  64.00   0.50    2.00    --  101.00 -33.00  30.00   52
 78  \w    132.00 157.00   0.50    2.00    --  101.00  77.00   0.00   50
 79  \w     74.00 100.00   0.50    2.00    --  101.00 -25.00-150.00   52
 80  \w     85.00 118.00   0.50    2.00    --  101.00  77.00 120.00   66
 81  \w     61.00 113.00   0.50    2.00    --  101.00 -59.00-180.00  104
 82  \w     85.00 111.00   0.50    2.00    --  101.00 -50.00-150.00   52
 83  \w     93.00 119.00   0.50    2.00    --  101.00 -87.00  90.00   52
 84  \w    110.00 136.00   0.50    2.00    --  101.00  25.00-150.00   52
 85  \w     16.00  42.00   0.50    1.00    --   41.49  77.00 150.00   52
 86  \w    -34.00  -9.00   0.50    1.00    --   16.00 128.00  29.74   50
 87  \w    -28.00  -3.00   0.50    1.00    --   16.00 119.00-168.23   50
 88  \w    -12.00  13.00   0.50    1.00    --   24.00 105.00  67.57   50
 89  \w     -3.00  22.00   0.50    1.00    --   28.00  95.00-167.23   50
 90  \w     -3.00  22.00   0.50    1.00    --   28.00  96.00 -64.94   50
 91  \w      4.00  29.00   0.50    1.00    --   32.00  88.00 -90.94   50
 92  \w      9.00  34.00   0.50    1.00    --   36.00  85.00   2.92   50
 93  \w      9.00  34.00   0.50    1.00    --   36.00  85.00 169.87   50
 94  \w      9.00  34.00   0.50    1.00    --   36.00  84.00  56.23   50
 95  \w     10.00  35.00   0.50    1.00    --   36.00  83.00 105.32   50
 96  \w      9.00  34.00   0.50    1.00    --   36.00  85.00 137.14   50
 97  \w     15.00  40.00   0.50    1.00    --   40.00  81.00 -24.85   50
 98  \w     16.00  41.00   0.50    1.00    --   41.49  78.00 -17.80   50
 99  \w     19.00  44.00   0.50    1.00    --   44.00  80.00 -54.26   50
100  \w     19.00  44.00   0.50    1.00    --   44.00  79.00-133.85   50
101  \w     19.00  44.00   0.50    1.00    --   44.00  81.00-124.85   50
102  \w     19.00  44.00   0.50    1.00    --   44.00  81.00-156.16   50
103  \w     19.00  44.00   0.50    1.00    --   44.00  79.00-163.00   50
104  \w     19.00  44.00   0.50    1.00    --   44.00  81.00 -78.38   50
105  \w     23.00  49.00   0.50    1.00    --   48.00  76.00  65.49   52
106  \w     30.00  56.00   0.50    1.00    --   52.00  75.00 138.08   52
107  \w     81.00 107.00   0.50    1.00    --   52.00  76.00 104.56   52
108  \w     27.00  52.00   0.50    1.00    --   52.00  76.00 104.56   50
109  \w     27.00  52.00   0.50    1.00    --   52.00  76.00  13.76   50
110  \w     31.00  57.00   0.50    1.00    --   56.00  77.00 -51.23   52
111  \w     40.00  83.00   0.50    1.00    --   56.00  68.00  51.31   86
112  \w     35.00  72.00   0.50    1.00    --   56.00  70.00-137.05   74
113  \w     84.00 110.00   0.50    1.00    --   56.00  70.00-137.05   52
114  \w     36.00  62.00   0.50    1.00    --   60.00  77.00-126.17   52
115  \w     37.00  62.00   0.50    1.00    --   60.00  74.00  76.26   50
116  \w     41.00  67.00   0.50    1.00    --   64.00  72.00-178.98   52
117  \w     46.00  84.00   0.50    1.00    --   68.00  70.00  21.64   76
118  \w     47.00  78.00   0.50    1.00    --   68.00  67.00 -24.35   62
119  \w     46.00  71.00   0.50    1.00    --   68.00  70.00-116.73   50
120  \w     43.00  69.00   0.50    1.00    --   68.00  76.00 150.52   52
121  \w     47.00  83.00   0.50    2.00    --   72.00  77.00-100.11   72
122  \w     53.00  79.00   0.50    2.00    --   72.00  64.00  94.51   52
123  \w     47.00  76.00   0.50    2.00    --   72.00  77.00 -65.13   58
124  \w     52.00  78.00   0.50    2.00    --   76.00  75.00  53.77   52
125  \w     55.00  93.00   0.50    2.00    --   76.00  72.00 128.90   76
126  \w     96.00 122.00   0.50    2.00    --   76.00  75.00  53.77   52
127  \w     52.00  81.00   0.50    2.00    --   76.00  75.00  99.85   58
128  \w     63.00 115.00   0.50    2.00    --   80.00  65.00-174.44  104
129  \w     62.00  88.00   0.50    2.00    --   84.00  77.00 148.46   52
130  \w     70.00 117.00   0.50    2.00    --   88.00  59.00-110.17   94
131  \w     76.00 107.00   0.50    2.00    --  101.00  77.00 -60.00   62
132  \w     76.00 108.00   0.50    2.00    --  101.00  77.00-120.00   64
133  \w     90.00 145.00   0.50    2.00    --  101.00 133.00 120.00  110
134  \w    123.00 149.00   0.50    2.00    --  101.00  42.00 -90.00   52
135  \w     88.00 115.00   0.50    2.00    --  101.00  42.00 -90.00   54
136  \w     77.00 111.00   0.50    2.00    --  101.00  77.00-150.00   68
137  \w     76.00 102.00   0.50    2.00    --  101.00  77.00 150.00   52
138  \w     80.00 106.00   0.50    2.00    --  101.00 -25.00 150.00   52
139  \w    132.00 157.00   0.50    2.00    --  101.00  68.00 -30.00   50
140  \w     45.00  74.00   0.50    2.00    --  101.00 -25.00 150.00   58
141  \w     80.00 105.00   0.50    2.00    --  101.00  68.00 -30.00   50
142  \w    122.00 148.00   0.50    2.00    --  101.00  77.00  30.00   52
143  \w     84.00 156.00   0.50    2.00    --  101.00  59.00   0.00  144
144  \w     81.00 116.00   0.50    2.00    --  101.00  77.00  30.00   70
145  \w    121.00 147.00   0.50    2.00    --  101.00  77.00-180.00   52
146  \w     77.00 110.00   0.50    2.00    --  101.00  77.00-180.00   66
147  \w     84.00 120.00   0.50    2.00    --  101.00  59.00  60.00   72
148  \w    117.00 143.00   0.50    2.00    --  101.00  77.00 120.00   52
149  \w     76.00 101.00   0.50    2.00    --  101.00  77.00 120.00   50
150  \w     76.00 102.00   0.50    2.00    --  101.00  77.00 -90.00   52
151  \w    122.00 156.00   0.50    2.00    --  101.00  68.00  60.00   68
152  \w     80.00 105.00   0.50    2.00    --  101.00  68.00  60.00   50
153  \w     43.00  91.00   0.50    2.00    --  101.00 -33.00  90.00   96
154  \w     80.00 105.00   0.50    2.00    --  101.00  68.00-150.00   50
155  \w     76.00 115.00   0.50    2.00    --  101.00  77.00 -77.50   78
156  \w    132.00 157.00   0.50    2.00    --  101.00  75.00  68.11   50
157  \w     77.00 118.00   0.50    2.00    --  101.00  75.00  68.11   82
158  \w     81.00 128.00   0.50    2.00    --  101.00  68.00 150.00   94
159  \w     81.00 107.00   0.50    2.00    --  101.00  68.00   0.00   52
160  \w     76.00 110.00   0.50    2.00    --  101.00  77.00  90.00   68
161  \w     93.00 119.00   0.50    2.00    --  101.00  33.00 150.00   52
162  \w     84.00 110.00   0.50    2.00    --  101.00  59.00 -30.00   52
163  \w     80.00 112.00   0.50    2.00    --  101.00  68.00-180.00   64
164  \w    121.00 147.00   0.50    2.00    --  101.00  77.00-120.00   52
;
_diffrn_measurement_device 'four-circle diffractometer'
_diffrn_measurement_device_type 'SuperNova, Single source at offset/far, HyPix3000'
_diffrn_measurement_method '\w scans'
_diffrn_orient_matrix_type 'CrysAlisPro convention (1999,Acta A55,543-557)'
_diffrn_orient_matrix_UB_11 0.1017824000
_diffrn_orient_matrix_UB_12 0.0469435000
_diffrn_orient_matrix_UB_13 -0.0528105000
_diffrn_orient_matrix_UB_21 -0.0273274000
_diffrn_orient_matrix_UB_22 0.1038675000
_diffrn_orient_matrix_UB_23 0.0449375000
_diffrn_orient_matrix_UB_31 0.1242077000
_diffrn_orient_matrix_UB_32 -0.0156698000
_diffrn_orient_matrix_UB_33 0.1403012000
_diffrn_radiation_monochromator mirror
_diffrn_radiation_probe x-ray
_diffrn_radiation_type CuK\a
_diffrn_radiation_wavelength 1.54184
_diffrn_reflns_av_R_equivalents 0.0226
_diffrn_reflns_av_unetI/netI 0.0072
_diffrn_reflns_Laue_measured_fraction_full 1.000
_diffrn_reflns_Laue_measured_fraction_max 0.997
_diffrn_reflns_limit_h_max 12
_diffrn_reflns_limit_h_min -12
_diffrn_reflns_limit_k_max 16
_diffrn_reflns_limit_k_min -16
_diffrn_reflns_limit_l_max 13
_diffrn_reflns_limit_l_min -13
_diffrn_reflns_number 29668
_diffrn_reflns_point_group_measured_fraction_full 1.000
_diffrn_reflns_point_group_measured_fraction_max 0.997
_diffrn_reflns_theta_full 67.684
_diffrn_reflns_theta_max 72.238
_diffrn_reflns_theta_min 4.921
_diffrn_source 'micro-focus sealed X-ray tube'
_diffrn_source_type 'SuperNova (Cu) X-ray Source'
_exptl_absorpt_coefficient_mu 1.256
_exptl_absorpt_correction_T_max 1.00000
_exptl_absorpt_correction_T_min 0.80617
_exptl_absorpt_correction_type multi-scan
_exptl_absorpt_process_details
;
CrysAlisPro 1.171.39.35a (Rigaku Oxford Diffraction, 2017)
Empirical absorption correction using spherical harmonics,
 implemented in SCALE3 ABSPACK scaling algorithm.
;
_exptl_crystal_colour 'clear colourless'
_exptl_crystal_colour_lustre clear
_exptl_crystal_colour_primary colourless
_exptl_crystal_density_diffrn 1.521
_exptl_crystal_description prism
_exptl_crystal_F_000 640
_exptl_crystal_size_max 0.2
_exptl_crystal_size_mid 0.2
_exptl_crystal_size_min 0.2
_refine_diff_density_max 0.420
_refine_diff_density_min -0.262
_refine_diff_density_rms 0.048
_refine_ls_extinction_method none
_refine_ls_goodness_of_fit_ref 1.072
_refine_ls_hydrogen_treatment constr
_refine_ls_matrix_type full
_refine_ls_number_parameters 210
_refine_ls_number_reflns 2714
_refine_ls_number_restraints 0
_refine_ls_restrained_S_all 1.072
_refine_ls_R_factor_all 0.0392
_refine_ls_R_factor_gt 0.0389
_refine_ls_shift/su_max 0.004
_refine_ls_shift/su_mean 0.000
_refine_ls_structure_factor_coef Fsqd
_refine_ls_weighting_details 'w=1/[\s^2^(Fo^2^)+(0.0543P)^2^+0.7038P] where P=(Fo^2^+2Fc^2^)/3'
_refine_ls_weighting_scheme calc
_refine_ls_wR_factor_gt 0.1069
_refine_ls_wR_factor_ref 0.1071
_reflns_Friedel_coverage 0.000
_reflns_number_gt 2669
_reflns_number_total 2714
_reflns_threshold_expression 'I > 2\s(I)'
_cod_data_source_file jo8b01406_si_005.cif
_cod_data_source_block 7072-8245_rqo113
_cod_database_code 4035035
_shelx_shelxl_version_number 2014/7
_chemical_oxdiff_formula 'C60 H48 F16 N8 O4 '
_shelx_space_group_comment
;
The symmetry employed for this shelxl refinement is uniquely defined
by the following loop, which should always be used as a source of
symmetry information in preference to the above space-group names.
They are only intended as comments.
;
_shelx_estimated_absorpt_t_max 0.787
_shelx_estimated_absorpt_t_min 0.787
_reflns_odcompleteness_completeness 99.34
_reflns_odcompleteness_iscentric 1
_reflns_odcompleteness_theta 72.42
_olex2_refinement_description
;
1. Fixed Uiso
 At 1.2 times of:
  All C(H) groups
 At 1.5 times of:
  All O(H) groups
2. Others
 Sof(H4)=Sof(F1)=1-FVAR(1)
 Sof(F15)=Sof(H2)=FVAR(1)
3.a Ternary CH refined with riding coordinates:
 C8(H8)
3.b Aromatic/amide H refined with riding coordinates:
 C22(H22), C18(H18), C21(H21), C2(H2), C19(H19), C3(H3), C4(H4), C6(H6), C5(H5)
3.c Idealised tetrahedral OH refined as rotating group:
 O14(H14)
;
_olex2_submission_special_instructions 'No special instructions were received'
_oxdiff_exptl_absorpt_empirical_details
;
Empirical correction (ABSPACK) includes:
- Absorption correction using spherical harmonics
- Frame scaling
;
_oxdiff_exptl_absorpt_empirical_full_max 5.364
_oxdiff_exptl_absorpt_empirical_full_min 0.728

loop_
_space_group_symop_operation_xyz
'x, y, z'
'-x+1/2, y+1/2, -z+1/2'
'-x, -y, -z'
'x-1/2, -y-1/2, z-1/2'

loop_
_atom_site_label
_atom_site_type_symbol
_atom_site_fract_x
_atom_site_fract_y
_atom_site_fract_z
_atom_site_U_iso_or_equiv
_atom_site_adp_type
_atom_site_occupancy
_atom_site_site_symmetry_order
_atom_site_calc_flag
_atom_site_refinement_flags_posn
_atom_site_refinement_flags_occupancy
_atom_site_disorder_assembly
_atom_site_disorder_group
F12 F 0.67104(9) 0.43215(6) 0.32596(9) 0.0327(2) Uani 1 1 d . . . .
F10 F 0.89037(9) 0.45032(6) 0.36765(9) 0.0341(2) Uani 1 1 d . . . .
F11 F 0.82859(10) 0.44451(7) 0.53314(9) 0.0358(2) Uani 1 1 d . . . .
O14 O 0.50844(12) 0.61929(7) 0.53008(11) 0.0317(3) Uani 1 1 d . . . .
H14 H 0.4609 0.5754 0.5473 0.048 Uiso 1 1 calc GR . . .
F23 F 0.64132(13) 0.71418(9) -0.13665(11) 0.0519(3) Uani 1 1 d . . . .
N13 N 0.59248(13) 0.57407(9) 0.47422(13) 0.0281(3) Uani 1 1 d . . . .
F15 F 0.7214(2) 1.02755(10) 0.64629(16) 0.0647(6) Uani 0.821(4) 1 d . P A 1
C17 C 0.73728(16) 0.62852(10) 0.25471(15) 0.0264(3) Uani 1 1 d . . . .
C7 C 0.67980(15) 0.63445(10) 0.45947(14) 0.0258(3) Uani 1 1 d . . . .
C1 C 0.69484(16) 0.74080(11) 0.50433(15) 0.0280(3) Uani 1 1 d . . . .
C9 C 0.78992(16) 0.48004(11) 0.40690(15) 0.0291(3) Uani 1 1 d . . . .
C22 C 0.84178(17) 0.66697(10) 0.22068(16) 0.0306(3) Uani 1 1 d . . . .
H22 H 0.9359 0.6731 0.2886 0.037 Uiso 1 1 calc R . . .
C8 C 0.77667(15) 0.59348(10) 0.39987(15) 0.0266(3) Uani 1 1 d . . . .
H8 H 0.8731 0.6206 0.4566 0.032 Uiso 1 1 calc R . . .
C18 C 0.59919(16) 0.61948(11) 0.15488(16) 0.0308(3) Uani 1 1 d . . . .
H18 H 0.5275 0.5937 0.1779 0.037 Uiso 1 1 calc R . . .
C21 C 0.80971(19) 0.69659(11) 0.08799(18) 0.0355(4) Uani 1 1 d . . . .
H21 H 0.8804 0.7235 0.0643 0.043 Uiso 1 1 calc R . . .
C20 C 0.67297(19) 0.68579(12) -0.00746(17) 0.0369(4) Uani 1 1 d . . . .
C2 C 0.74591(18) 0.76069(12) 0.64263(16) 0.0345(3) Uani 1 1 d . . . .
H2 H 0.7752 0.7069 0.7055 0.041 Uiso 0.821(4) 1 calc R P A 1
C19 C 0.56591(18) 0.64806(13) 0.02182(17) 0.0360(4) Uani 1 1 d . . . .
H19 H 0.4723 0.6418 -0.0470 0.043 Uiso 1 1 calc R . . .
C3 C 0.7548(2) 0.85747(13) 0.69048(18) 0.0410(4) Uani 1 1 d . . . .
H3 H 0.7897 0.8707 0.7850 0.049 Uiso 1 1 calc R . . .
C4 C 0.7119(2) 0.93366(13) 0.5974(2) 0.0465(5) Uani 1 1 d . . . .
H4 H 0.7151 1.0002 0.6290 0.056 Uiso 0.179(4) 1 calc R P A 2
C6 C 0.6552(2) 0.81984(12) 0.41348(18) 0.0437(4) Uani 1 1 d . . . .
H6 H 0.6217 0.8074 0.3189 0.052 Uiso 1 1 calc R . . .
C5 C 0.6644(3) 0.91740(13) 0.4604(2) 0.0542(5) Uani 1 1 d . . . .
H5 H 0.6383 0.9719 0.3987 0.065 Uiso 1 1 calc R . . .
F1 F 0.8174(10) 0.6886(6) 0.7290(8) 0.078(3) Uani 0.179(4) 1 d . P A 2

loop_
_atom_site_aniso_label
_atom_site_aniso_U_11
_atom_site_aniso_U_22
_atom_site_aniso_U_33
_atom_site_aniso_U_23
_atom_site_aniso_U_13
_atom_site_aniso_U_12
F12 0.0383(5) 0.0227(4) 0.0388(5) -0.0030(3) 0.0182(4) -0.0048(3)
F10 0.0378(5) 0.0288(5) 0.0408(5) 0.0009(4) 0.0215(4) 0.0053(4)
F11 0.0457(5) 0.0297(5) 0.0340(5) 0.0076(4) 0.0189(4) 0.0053(4)
O14 0.0405(6) 0.0248(5) 0.0416(6) -0.0025(4) 0.0287(5) -0.0039(4)
F23 0.0708(7) 0.0560(7) 0.0432(6) 0.0229(5) 0.0380(6) 0.0268(5)
N13 0.0345(6) 0.0241(6) 0.0307(6) -0.0002(5) 0.0188(5) -0.0009(5)
F15 0.1206(15) 0.0257(7) 0.0670(10) -0.0144(6) 0.0583(10) -0.0152(7)
C17 0.0343(7) 0.0188(6) 0.0315(7) -0.0003(5) 0.0193(6) 0.0003(5)
C7 0.0315(7) 0.0225(7) 0.0249(7) 0.0008(5) 0.0135(6) -0.0014(5)
C1 0.0343(7) 0.0230(7) 0.0331(7) -0.0017(6) 0.0204(6) -0.0050(6)
C9 0.0328(7) 0.0254(7) 0.0318(7) 0.0010(6) 0.0164(6) 0.0003(6)
C22 0.0369(8) 0.0194(6) 0.0426(8) -0.0005(6) 0.0238(7) -0.0011(6)
C8 0.0295(7) 0.0228(7) 0.0297(7) -0.0005(5) 0.0147(6) -0.0023(5)
C18 0.0340(7) 0.0303(7) 0.0336(8) 0.0021(6) 0.0195(6) 0.0008(6)
C21 0.0494(9) 0.0218(7) 0.0506(9) 0.0065(6) 0.0360(8) 0.0042(6)
C20 0.0569(10) 0.0281(8) 0.0378(8) 0.0107(6) 0.0318(8) 0.0157(7)
C2 0.0413(8) 0.0315(8) 0.0334(8) -0.0027(6) 0.0184(7) -0.0055(6)
C19 0.0391(8) 0.0378(9) 0.0334(8) 0.0043(6) 0.0176(7) 0.0093(7)
C3 0.0524(10) 0.0383(9) 0.0411(9) -0.0133(7) 0.0282(8) -0.0148(7)
C4 0.0720(13) 0.0264(8) 0.0579(11) -0.0140(7) 0.0436(10) -0.0150(8)
C6 0.0753(13) 0.0262(8) 0.0356(8) 0.0005(7) 0.0293(9) -0.0004(8)
C5 0.1002(17) 0.0235(8) 0.0512(11) 0.0035(7) 0.0438(12) 0.0011(9)
F1 0.095(6) 0.071(5) 0.052(4) 0.001(4) 0.016(4) 0.001(4)

loop_
_atom_type_symbol
_atom_type_description
_atom_type_scat_dispersion_real
_atom_type_scat_dispersion_imag
_atom_type_scat_source
C C 0.0181 0.0091 'International Tables Vol C Tables 4.2.6.8 and 6.1.1.4'
H H 0.0000 0.0000 'International Tables Vol C Tables 4.2.6.8 and 6.1.1.4'
F F 0.0727 0.0534 'International Tables Vol C Tables 4.2.6.8 and 6.1.1.4'
N N 0.0311 0.0180 'International Tables Vol C Tables 4.2.6.8 and 6.1.1.4'
O O 0.0492 0.0322 'International Tables Vol C Tables 4.2.6.8 and 6.1.1.4'

loop_
_geom_angle_atom_site_label_1
_geom_angle_atom_site_label_2
_geom_angle_atom_site_label_3
_geom_angle
N13 O14 H14 109.5
C7 N13 O14 113.13(12)
C22 C17 C8 119.41(13)
C22 C17 C18 119.64(14)
C18 C17 C8 120.92(13)
N13 C7 C1 122.99(13)
N13 C7 C8 117.73(12)
C1 C7 C8 119.21(12)
C2 C1 C7 118.35(13)
C6 C1 C7 122.56(14)
C6 C1 C2 119.04(14)
F12 C9 F10 106.22(11)
F12 C9 F11 107.10(11)
F12 C9 C8 113.85(12)
F10 C9 C8 110.14(12)
F11 C9 F10 106.35(11)
F11 C9 C8 112.71(12)
C17 C22 H22 119.7
C17 C22 C21 120.63(15)
C21 C22 H22 119.7
C17 C8 H8 106.6
C7 C8 C17 113.22(12)
C7 C8 C9 113.70(12)
C7 C8 H8 106.6
C9 C8 C17 109.71(12)
C9 C8 H8 106.6
C17 C18 H18 119.8
C19 C18 C17 120.34(14)
C19 C18 H18 119.8
C22 C21 H21 121.0
C20 C21 C22 117.98(14)
C20 C21 H21 121.0
F23 C20 C21 118.22(15)
F23 C20 C19 118.45(16)
C21 C20 C19 123.33(15)
C1 C2 H2 119.4
C3 C2 C1 121.26(16)
C3 C2 H2 119.4
F1 C2 C1 117.7(4)
F1 C2 C3 119.0(4)
C18 C19 H19 121.0
C20 C19 C18 118.08(15)
C20 C19 H19 121.0
C2 C3 H3 121.0
C4 C3 C2 118.08(16)
C4 C3 H3 121.0
F15 C4 C3 117.13(17)
F15 C4 C5 120.40(18)
C3 C4 H4 118.8
C3 C4 C5 122.46(16)
C5 C4 H4 118.8
C1 C6 H6 119.9
C1 C6 C5 120.19(16)
C5 C6 H6 119.9
C4 C5 C6 118.94(17)
C4 C5 H5 120.5
C6 C5 H5 120.5

loop_
_geom_bond_atom_site_label_1
_geom_bond_atom_site_label_2
_geom_bond_distance
F12 C9 1.3417(17)
F10 C9 1.3495(17)
F11 C9 1.3423(17)
O14 H14 0.8400
O14 N13 1.3994(15)
F23 C20 1.3533(18)
N13 C7 1.2789(19)
F15 C4 1.352(2)
C17 C22 1.392(2)
C17 C8 1.5257(19)
C17 C18 1.394(2)
C7 C1 1.4919(19)
C7 C8 1.5170(19)
C1 C2 1.391(2)
C1 C6 1.386(2)
C9 C8 1.524(2)
C22 H22 0.9500
C22 C21 1.393(2)
C8 H8 1.0000
C18 H18 0.9500
C18 C19 1.390(2)
C21 H21 0.9500
C21 C20 1.371(3)
C20 C19 1.382(2)
C2 H2 0.9500
C2 C3 1.385(2)
C2 F1 1.333(8)
C19 H19 0.9500
C3 H3 0.9500
C3 C4 1.371(3)
C4 H4 0.9500
C4 C5 1.373(3)
C6 H6 0.9500
C6 C5 1.391(2)
C5 H5 0.9500
